data_4509158
loop_
_publ_author_name
'Weyna, David R.'
'Shattock, Tanise'
'Vishweshwar, Peddy'
'Zaworotko, Michael J.'

_publ_section_title
;
 Synthesis and Structural Characterization of Cocrystals and
 Pharmaceutical Cocrystals: Mechanochemistry vs Slow Evaporation from
 Solution
;
_journal_issue 2
_journal_name_full 'Crystal Growth &amp; Design'
_journal_page_first 1106
_journal_paper_doi 10.1021/cg800936d
_journal_volume 9
_journal_year 2009
_chemical_formula_moiety 'C12 H10 N2, 2(C7 H6 O2)'
_chemical_formula_sum 'C26 H22 N2 O4'
_chemical_formula_weight 426.46
_chemical_name_systematic
; 
 ? 
;
_space_group_IT_number 14
_symmetry_cell_setting monoclinic
_symmetry_space_group_name_Hall '-P 2ybc'
_symmetry_space_group_name_H-M 'P 1 21/c 1'
_atom_sites_solution_hydrogens geom
_atom_sites_solution_primary direct
_atom_sites_solution_secondary difmap
_audit_creation_method SHELXL-97
_cell_angle_alpha 90.00
_cell_angle_beta 99.524(3)
_cell_angle_gamma 90.00
_cell_formula_units_Z 2
_cell_length_a 8.8678(13)
_cell_length_b 4.9009(7)
_cell_length_c 24.411(4)
_cell_measurement_temperature 100(2)
_cell_volume 1046.3(3)
_computing_cell_refinement 'Bruker SMART'
_computing_data_collection 'Bruker SMART'
_computing_data_reduction 'Bruker SAINT'
_computing_molecular_graphics 'Bruker SHELXTL'
_computing_publication_material 'Bruker SHELXTL'
_computing_structure_refinement 'SHELXL-97 (Sheldrick, 1997)'
_computing_structure_solution 'SHELXS-97 (Sheldrick, 1990)'
_diffrn_ambient_temperature 100(2)
_diffrn_measured_fraction_theta_full 0.985
_diffrn_measured_fraction_theta_max 0.985
_diffrn_measurement_device_type 'CCD area detector'
_diffrn_measurement_method 'phi and omega scans'
_diffrn_radiation_monochromator graphite
_diffrn_radiation_source 'fine-focus sealed tube'
_diffrn_radiation_type MoK\a
_diffrn_radiation_wavelength 0.71073
_diffrn_reflns_av_R_equivalents 0.0161
_diffrn_reflns_av_sigmaI/netI 0.0249
_diffrn_reflns_limit_h_max 10
_diffrn_reflns_limit_h_min -10
_diffrn_reflns_limit_k_max 5
_diffrn_reflns_limit_k_min -4
_diffrn_reflns_limit_l_max 18
_diffrn_reflns_limit_l_min -28
_diffrn_reflns_number 3307
_diffrn_reflns_theta_full 24.71
_diffrn_reflns_theta_max 24.71
_diffrn_reflns_theta_min 1.69
_exptl_absorpt_coefficient_mu 0.092
_exptl_absorpt_correction_T_max 0.982
_exptl_absorpt_correction_T_min 0.967
_exptl_absorpt_correction_type SADABS
_exptl_crystal_colour colorless
_exptl_crystal_density_diffrn 1.354
_exptl_crystal_density_meas ?
_exptl_crystal_density_method 'not measured'
_exptl_crystal_description needle
_exptl_crystal_F_000 448
_exptl_crystal_size_max 0.50
_exptl_crystal_size_mid 0.30
_exptl_crystal_size_min 0.20
_refine_diff_density_max 0.549
_refine_diff_density_min -0.408
_refine_diff_density_rms 0.084
_refine_ls_extinction_method none
_refine_ls_goodness_of_fit_ref 1.097
_refine_ls_hydrogen_treatment mixed
_refine_ls_matrix_type full
_refine_ls_number_parameters 145
_refine_ls_number_reflns 1760
_refine_ls_number_restraints 0
_refine_ls_restrained_S_all 1.097
_refine_ls_R_factor_all 0.0551
_refine_ls_R_factor_gt 0.0508
_refine_ls_shift/su_max 0.000
_refine_ls_shift/su_mean 0.000
_refine_ls_structure_factor_coef Fsqd
_refine_ls_weighting_details 'calc w=1/[\s^2^(Fo^2^)+(0.0814P)^2^+0.5364P] where P=(Fo^2^+2Fc^2^)/3'
_refine_ls_weighting_scheme calc
_refine_ls_wR_factor_gt 0.1355
_refine_ls_wR_factor_ref 0.1482
_reflns_number_gt 1604
_reflns_number_total 1760
_reflns_threshold_expression >2sigma(I)
_cod_data_source_file cg800936dsup3.cif
_cod_data_source_block ts501e
_cod_depositor_comments
;
The following automatic conversions were performed:

'_symmetry_cell_setting' value 'Monoclinic' changed to 'monoclinic'
according to /home/saulius/struct/CIF-dictionaries/cif_core.dic
dictionary named 'cif_core.dic' version 2.4.2 from 2011-04-26.

Automatic conversion script
Id: cif_fix_values 1891 2012-01-12 08:04:46Z andrius 

The following automatic conversions were performed:

'_exptl_crystal_density_meas' value 'not measured' was changed to '?'
- the value is perceived as not measured.

Automatic conversion script
Id: cif_fix_values 3008 2015-01-20 13:52:24Z robertas 
;
_cod_original_sg_symbol_H-M P2(1)/c
_cod_database_code 4509158

loop_
_symmetry_equiv_pos_as_xyz
'x, y, z'
'-x, y+1/2, -z+1/2'
'-x, -y, -z'
'x, -y-1/2, z-1/2'

loop_
_atom_site_label
_atom_site_type_symbol
_atom_site_fract_x
_atom_site_fract_y
_atom_site_fract_z
_atom_site_U_iso_or_equiv
_atom_site_adp_type
_atom_site_occupancy
_atom_site_symmetry_multiplicity
_atom_site_calc_flag
_atom_site_refinement_flags
N1 N 0.82884(17) -0.1738(3) 0.09011(6) 0.0247(4) Uani 1 1 d .
C1 C 0.7185(2) -0.0447(4) 0.11135(8) 0.0284(5) Uani 1 1 d .
H1 H 0.7014 -0.0941 0.1475 0.034 Uiso 1 1 calc R
C2 C 0.6283(2) 0.1574(4) 0.08310(8) 0.0306(5) Uani 1 1 d .
H2 H 0.5501 0.2416 0.0995 0.037 Uiso 1 1 calc R
C3 C 0.6529(2) 0.2367(4) 0.03025(8) 0.0286(5) Uani 1 1 d .
C4 C 0.7692(2) 0.1053(4) 0.00940(8) 0.0299(5) Uani 1 1 d .
H4 H 0.7926 0.1558 -0.0258 0.036 Uiso 1 1 calc R
C5 C 0.8509(2) -0.0990(4) 0.03965(8) 0.0272(5) Uani 1 1 d .
H5 H 0.9271 -0.1915 0.0236 0.033 Uiso 1 1 calc R
C6 C 0.5652(2) 0.4480(4) -0.00463(8) 0.0314(5) Uani 1 1 d .
H6 H 0.6057 0.5134 -0.0359 0.038 Uiso 1 1 calc R
O11 O 0.13536(16) 0.3855(3) 0.08415(5) 0.0318(4) Uani 1 1 d .
O12 O -0.00702(15) 0.4566(3) 0.15068(5) 0.0288(4) Uani 1 1 d .
H12O H -0.0671 0.5834 0.1249 0.035 Uiso 1 1 d R
C11 C 0.1869(2) 0.1266(4) 0.16808(7) 0.0222(4) Uani 1 1 d .
C12 C 0.1568(2) 0.0892(4) 0.22166(8) 0.0245(4) Uani 1 1 d .
H12 H 0.0817 0.1980 0.2348 0.029 Uiso 1 1 calc R
C13 C 0.2363(2) -0.1064(4) 0.25597(8) 0.0273(5) Uani 1 1 d .
H13 H 0.2163 -0.1299 0.2927 0.033 Uiso 1 1 calc R
C14 C 0.3448(2) -0.2677(4) 0.23679(8) 0.0290(5) Uani 1 1 d .
H14 H 0.3984 -0.4028 0.2603 0.035 Uiso 1 1 calc R
C15 C 0.3749(2) -0.2322(4) 0.18349(8) 0.0292(5) Uani 1 1 d .
H15 H 0.4492 -0.3429 0.1703 0.035 Uiso 1 1 calc R
C16 C 0.2969(2) -0.0356(4) 0.14936(8) 0.0271(5) Uani 1 1 d .
H16 H 0.3186 -0.0108 0.1129 0.033 Uiso 1 1 calc R
C17 C 0.1035(2) 0.3352(4) 0.12970(7) 0.0239(4) Uani 1 1 d .

loop_
_atom_site_aniso_label
_atom_site_aniso_U_11
_atom_site_aniso_U_22
_atom_site_aniso_U_33
_atom_site_aniso_U_23
_atom_site_aniso_U_13
_atom_site_aniso_U_12
N1 0.0252(8) 0.0213(8) 0.0263(8) 0.0001(6) 0.0001(6) -0.0031(6)
C1 0.0351(11) 0.0247(10) 0.0260(10) -0.0006(8) 0.0069(8) -0.0035(8)
C2 0.0269(10) 0.0239(10) 0.0414(11) -0.0072(8) 0.0072(8) 0.0009(8)
C3 0.0297(10) 0.0205(10) 0.0313(10) -0.0006(8) -0.0071(8) -0.0084(8)
C4 0.0316(11) 0.0321(11) 0.0244(10) 0.0024(8) -0.0001(8) -0.0063(8)
C5 0.0243(10) 0.0291(11) 0.0282(10) -0.0021(8) 0.0045(8) -0.0032(8)
C6 0.0326(11) 0.0285(11) 0.0329(11) -0.0027(8) 0.0044(8) -0.0077(8)
O11 0.0403(9) 0.0323(8) 0.0230(7) 0.0018(6) 0.0057(6) -0.0048(6)
O12 0.0282(8) 0.0279(8) 0.0303(7) 0.0079(6) 0.0049(6) 0.0050(6)
C11 0.0202(9) 0.0196(9) 0.0259(9) -0.0029(7) 0.0013(7) -0.0057(7)
C12 0.0225(9) 0.0227(10) 0.0284(10) -0.0007(7) 0.0045(7) -0.0006(7)
C13 0.0266(10) 0.0264(10) 0.0285(10) 0.0033(8) 0.0034(8) -0.0026(8)
C14 0.0239(10) 0.0225(10) 0.0382(11) 0.0023(8) -0.0020(8) -0.0022(8)
C15 0.0214(10) 0.0254(10) 0.0407(11) -0.0096(8) 0.0044(8) 0.0005(8)
C16 0.0255(10) 0.0285(10) 0.0274(10) -0.0061(8) 0.0043(8) -0.0055(8)
C17 0.0246(10) 0.0220(10) 0.0241(9) -0.0019(7) 0.0014(8) -0.0078(7)

loop_
_atom_type_symbol
_atom_type_description
_atom_type_scat_dispersion_real
_atom_type_scat_dispersion_imag
_atom_type_scat_source
C C 0.0033 0.0016 'International Tables Vol C Tables 4.2.6.8 and 6.1.1.4'
H H 0.0000 0.0000 'International Tables Vol C Tables 4.2.6.8 and 6.1.1.4'
N N 0.0061 0.0033 'International Tables Vol C Tables 4.2.6.8 and 6.1.1.4'
O O 0.0106 0.0060 'International Tables Vol C Tables 4.2.6.8 and 6.1.1.4'

loop_
_geom_angle_atom_site_label_1
_geom_angle_atom_site_label_2
_geom_angle_atom_site_label_3
_geom_angle
_geom_angle_site_symmetry_1
C5 N1 C1 117.19(16) .
N1 C1 C2 122.98(17) .
C1 C2 C3 119.53(18) .
C4 C3 C2 116.74(18) .
C4 C3 C6 117.90(17) .
C2 C3 C6 125.36(19) .
C5 C4 C3 119.99(17) .
N1 C5 C4 123.51(18) .
C6 C6 C3 124.4(2) 3_665
C12 C11 C16 119.16(17) .
C12 C11 C17 121.85(17) .
C16 C11 C17 119.00(16) .
C13 C12 C11 120.17(17) .
C14 C13 C12 120.17(18) .
C15 C14 C13 119.97(18) .
C14 C15 C16 120.01(17) .
C15 C16 C11 120.53(17) .
O11 C17 O12 124.25(17) .
O11 C17 C11 123.02(17) .
O12 C17 C11 112.73(15) .

loop_
_geom_bond_atom_site_label_1
_geom_bond_atom_site_label_2
_geom_bond_distance
_geom_bond_site_symmetry_2
N1 C5 1.330(2) .
N1 C1 1.340(2) .
C1 C2 1.384(3) .
C2 C3 1.399(3) .
C3 C4 1.382(3) .
C3 C6 1.478(3) .
C4 C5 1.377(3) .
C6 C6 1.317(4) 3_665
O11 C17 1.217(2) .
O12 C17 1.320(2) .
C11 C12 1.390(3) .
C11 C16 1.393(3) .
C11 C17 1.497(3) .
C12 C13 1.386(3) .
C13 C14 1.385(3) .
C14 C15 1.382(3) .
C15 C16 1.382(3) .

loop_
_geom_hbond_atom_site_label_D
_geom_hbond_atom_site_label_H
_geom_hbond_atom_site_label_A
_geom_hbond_distance_DH
_geom_hbond_distance_HA
_geom_hbond_distance_DA
_geom_hbond_angle_DHA
_geom_hbond_site_symmetry_A
O12 H12O N1 0.98 1.65 2.622(2) 170.9 1_465

loop_
_geom_torsion_atom_site_label_1
_geom_torsion_atom_site_label_2
_geom_torsion_atom_site_label_3
_geom_torsion_atom_site_label_4
_geom_torsion
_geom_torsion_site_symmetry_4
C5 N1 C1 C2 0.5(3) .
N1 C1 C2 C3 -1.1(3) .
C1 C2 C3 C4 -0.2(3) .
C1 C2 C3 C6 179.74(17) .
C2 C3 C4 C5 2.0(3) .
C6 C3 C4 C5 -177.97(17) .
C1 N1 C5 C4 1.4(3) .
C3 C4 C5 N1 -2.7(3) .
C4 C3 C6 C6 166.4(2) 3_665
C2 C3 C6 C6 -13.6(4) 3_665
C16 C11 C12 C13 0.3(3) .
C17 C11 C12 C13 179.91(16) .
C11 C12 C13 C14 -0.7(3) .
C12 C13 C14 C15 0.6(3) .
C13 C14 C15 C16 0.1(3) .
C14 C15 C16 C11 -0.5(3) .
C12 C11 C16 C15 0.3(3) .
C17 C11 C16 C15 -179.31(16) .
C12 C11 C17 O11 174.49(17) .
C16 C11 C17 O11 -5.9(3) .
C12 C11 C17 O12 -5.5(2) .
C16 C11 C17 O12 174.07(15) .
